data_4081784
loop_
_publ_author_name
'Muthaiah, Senthilkumar'
'Do, Dinh Cao Huan'
'Ganguly, Rakesh'
'Vidovi\'c, Dragoslav'

_publ_section_title
;
 Counterion Dependence on the Synthetic Viability of NHC-stabilized
 Dichloroborenium Cations
;
_journal_issue 22
_journal_name_full Organometallics
_journal_page_first 6718
_journal_paper_doi 10.1021/om400541q
_journal_volume 32
_journal_year 2013
_chemical_formula_moiety 'C28 H36 B Cl2 F3 N2 O3 S'
_chemical_formula_sum 'C28 H36 B Cl2 F3 N2 O3 S'
_chemical_formula_weight 619.36
_chemical_name_systematic
; 
 ? 
;
_space_group_IT_number 14
_symmetry_cell_setting monoclinic
_symmetry_space_group_name_Hall '-P 2yn'
_symmetry_space_group_name_H-M 'P 1 21/n 1'
_atom_sites_solution_hydrogens geom
_atom_sites_solution_primary direct
_atom_sites_solution_secondary difmap
_audit_creation_method SHELXL-97
_cell_angle_alpha 90.00
_cell_angle_beta 105.979(3)
_cell_angle_gamma 90.00
_cell_formula_units_Z 4
_cell_length_a 11.9884(11)
_cell_length_b 14.8209(10)
_cell_length_c 17.7742(15)
_cell_measurement_reflns_used 2877
_cell_measurement_temperature 103(2)
_cell_measurement_theta_max 22.87
_cell_measurement_theta_min 2.38
_cell_volume 3036.1(4)
_computing_cell_refinement 'Bruker SAINT'
_computing_data_collection 'Bruker APEX2'
_computing_data_reduction 'Bruker SAINT'
_computing_molecular_graphics 'Bruker SHELXTL'
_computing_publication_material 'Bruker SHELXTL'
_computing_structure_refinement 'SHELXL-97 (Sheldrick, 2008)'
_computing_structure_solution 'SHELXS-97 (Sheldrick, 2008)'
_diffrn_ambient_temperature 103(2)
_diffrn_measured_fraction_theta_full 0.987
_diffrn_measured_fraction_theta_max 0.987
_diffrn_measurement_device_type 'Bruker APEX-II CCD'
_diffrn_measurement_method '\f and \w scans'
_diffrn_radiation_monochromator graphite
_diffrn_radiation_source 'fine-focus sealed tube'
_diffrn_radiation_type MoK\a
_diffrn_radiation_wavelength 0.71073
_diffrn_reflns_av_R_equivalents 0.0705
_diffrn_reflns_av_sigmaI/netI 0.0844
_diffrn_reflns_limit_h_max 16
_diffrn_reflns_limit_h_min -16
_diffrn_reflns_limit_k_max 19
_diffrn_reflns_limit_k_min -20
_diffrn_reflns_limit_l_max 24
_diffrn_reflns_limit_l_min -16
_diffrn_reflns_number 27415
_diffrn_reflns_theta_full 29.16
_diffrn_reflns_theta_max 29.16
_diffrn_reflns_theta_min 1.82
_exptl_absorpt_coefficient_mu 0.333
_exptl_absorpt_correction_T_max 0.9548
_exptl_absorpt_correction_T_min 0.8782
_exptl_absorpt_correction_type multi-scan
_exptl_absorpt_process_details sadabs
_exptl_crystal_colour colourless
_exptl_crystal_density_diffrn 1.355
_exptl_crystal_density_method 'not measured'
_exptl_crystal_description block
_exptl_crystal_F_000 1296
_exptl_crystal_size_max 0.40
_exptl_crystal_size_mid 0.18
_exptl_crystal_size_min 0.14
_refine_diff_density_max 0.487
_refine_diff_density_min -0.496
_refine_diff_density_rms 0.114
_refine_ls_extinction_method none
_refine_ls_goodness_of_fit_ref 1.049
_refine_ls_hydrogen_treatment constr
_refine_ls_matrix_type full
_refine_ls_number_parameters 369
_refine_ls_number_reflns 8095
_refine_ls_number_restraints 0
_refine_ls_restrained_S_all 1.049
_refine_ls_R_factor_all 0.0854
_refine_ls_R_factor_gt 0.0537
_refine_ls_shift/su_max 0.001
_refine_ls_shift/su_mean 0.000
_refine_ls_structure_factor_coef Fsqd
_refine_ls_weighting_details 'calc w=1/[\s^2^(Fo^2^)+(0.0714P)^2^+0.1468P] where P=(Fo^2^+2Fc^2^)/3'
_refine_ls_weighting_scheme calc
_refine_ls_wR_factor_gt 0.1268
_refine_ls_wR_factor_ref 0.1528
_reflns_number_gt 5678
_reflns_number_total 8095
_reflns_threshold_expression >2sigma(I)
_cod_data_source_file om400541q_si_002.cif
_cod_data_source_block 5BCl2OTf
_cod_depositor_comments
;
The following automatic conversions were performed:

'_symmetry_cell_setting' value 'Monoclinic' changed to 'monoclinic'
according to /home/saulius/struct/CIF-dictionaries/cif_core.dic
dictionary named 'cif_core.dic' version 2.4.2 from 2011-04-26.

Automatic conversion script
Id: cif_fix_values 1891 2012-01-12 08:04:46Z andrius 
;
_cod_original_sg_symbol_H-M P2(1)/n
_cod_database_code 4081784

loop_
_symmetry_equiv_pos_as_xyz
'x, y, z'
'-x+1/2, y+1/2, -z+1/2'
'-x, -y, -z'
'x-1/2, -y-1/2, z-1/2'

loop_
_atom_site_label
_atom_site_type_symbol
_atom_site_fract_x
_atom_site_fract_y
_atom_site_fract_z
_atom_site_U_iso_or_equiv
_atom_site_adp_type
_atom_site_occupancy
_atom_site_symmetry_multiplicity
_atom_site_calc_flag
_atom_site_refinement_flags
B1 B 0.8695(2) 0.21850(19) 0.25675(15) 0.0115(5) Uani 1 1 d .
C1 C 0.82986(19) 0.32271(16) 0.25716(13) 0.0098(5) Uani 1 1 d .
C2 C 0.7229(2) 0.44587(17) 0.26321(14) 0.0147(5) Uani 1 1 d .
H2 H 0.6596 0.4829 0.2662 0.018 Uiso 1 1 calc R
C3 C 0.8287(2) 0.47419(17) 0.25976(14) 0.0145(5) Uani 1 1 d .
H3 H 0.8537 0.5350 0.2597 0.017 Uiso 1 1 calc R
C4 C 0.62355(19) 0.29856(16) 0.26199(14) 0.0120(5) Uani 1 1 d .
C5 C 0.60123(19) 0.28023(17) 0.33340(14) 0.0135(5) Uani 1 1 d .
C6 C 0.6706(2) 0.32302(17) 0.41002(14) 0.0165(5) Uani 1 1 d .
H6 H 0.7478 0.3417 0.4039 0.020 Uiso 1 1 calc R
C7 C 0.6075(3) 0.40808(19) 0.42618(16) 0.0276(7) Uani 1 1 d .
H7A H 0.5961 0.4497 0.3819 0.041 Uiso 1 1 calc R
H7B H 0.6542 0.4376 0.4738 0.041 Uiso 1 1 calc R
H7C H 0.5319 0.3912 0.4331 0.041 Uiso 1 1 calc R
C8 C 0.6914(2) 0.25893(19) 0.47954(14) 0.0212(6) Uani 1 1 d .
H8A H 0.6169 0.2425 0.4885 0.032 Uiso 1 1 calc R
H8B H 0.7404 0.2887 0.5263 0.032 Uiso 1 1 calc R
H8C H 0.7304 0.2044 0.4685 0.032 Uiso 1 1 calc R
C9 C 0.5056(2) 0.22568(19) 0.33186(15) 0.0204(6) Uani 1 1 d .
H9 H 0.4879 0.2116 0.3794 0.024 Uiso 1 1 calc R
C10 C 0.4363(2) 0.1918(2) 0.26200(16) 0.0233(6) Uani 1 1 d .
H10 H 0.3745 0.1519 0.2622 0.028 Uiso 1 1 calc R
C11 C 0.4569(2) 0.21601(19) 0.19188(15) 0.0203(6) Uani 1 1 d .
H11 H 0.4064 0.1944 0.1443 0.024 Uiso 1 1 calc R
C12 C 0.54971(19) 0.27129(17) 0.18926(14) 0.0137(5) Uani 1 1 d .
C13 C 0.5632(2) 0.30612(18) 0.11174(14) 0.0166(5) Uani 1 1 d .
H13 H 0.6470 0.3208 0.1191 0.020 Uiso 1 1 calc R
C14 C 0.5265(2) 0.23822(19) 0.04499(15) 0.0224(6) Uani 1 1 d .
H14A H 0.5653 0.1805 0.0614 0.034 Uiso 1 1 calc R
H14B H 0.5482 0.2609 -0.0008 0.034 Uiso 1 1 calc R
H14C H 0.4422 0.2296 0.0315 0.034 Uiso 1 1 calc R
C15 C 0.4929(3) 0.3936(2) 0.08900(16) 0.0274(7) Uani 1 1 d .
H15A H 0.4104 0.3810 0.0823 0.041 Uiso 1 1 calc R
H15B H 0.5036 0.4168 0.0398 0.041 Uiso 1 1 calc R
H15C H 0.5197 0.4386 0.1304 0.041 Uiso 1 1 calc R
C16 C 1.00303(19) 0.40676(16) 0.23536(14) 0.0118(5) Uani 1 1 d .
C17 C 0.9941(2) 0.42121(16) 0.15625(14) 0.0138(5) Uani 1 1 d .
C18 C 0.8780(2) 0.42035(18) 0.09309(15) 0.0174(5) Uani 1 1 d .
H18 H 0.8185 0.3943 0.1168 0.021 Uiso 1 1 calc R
C19 C 0.8816(2) 0.36117(19) 0.02290(16) 0.0253(6) Uani 1 1 d .
H19A H 0.9383 0.3859 -0.0021 0.038 Uiso 1 1 calc R
H19B H 0.8047 0.3602 -0.0149 0.038 Uiso 1 1 calc R
H19C H 0.9041 0.2996 0.0409 0.038 Uiso 1 1 calc R
C20 C 0.8404(2) 0.51616(19) 0.06654(16) 0.0247(6) Uani 1 1 d .
H20A H 0.8309 0.5512 0.1111 0.037 Uiso 1 1 calc R
H20B H 0.7665 0.5143 0.0256 0.037 Uiso 1 1 calc R
H20C H 0.8996 0.5446 0.0459 0.037 Uiso 1 1 calc R
C21 C 1.0967(2) 0.43766(17) 0.13643(15) 0.0182(5) Uani 1 1 d .
H21 H 1.0941 0.4489 0.0834 0.022 Uiso 1 1 calc R
C22 C 1.2025(2) 0.43789(18) 0.19279(16) 0.0192(6) Uani 1 1 d .
H22 H 1.2716 0.4497 0.1782 0.023 Uiso 1 1 calc R
C23 C 1.2081(2) 0.42104(17) 0.27031(16) 0.0169(5) Uani 1 1 d .
H23 H 1.2817 0.4193 0.3081 0.020 Uiso 1 1 calc R
C24 C 1.1085(2) 0.40657(16) 0.29413(14) 0.0127(5) Uani 1 1 d .
C25 C 1.1135(2) 0.39269(18) 0.37983(14) 0.0163(5) Uani 1 1 d .
H25 H 1.0504 0.3495 0.3821 0.020 Uiso 1 1 calc R
C26 C 1.0905(2) 0.4823(2) 0.41747(16) 0.0248(6) Uani 1 1 d .
H26A H 1.1496 0.5267 0.4142 0.037 Uiso 1 1 calc R
H26B H 1.0939 0.4719 0.4725 0.037 Uiso 1 1 calc R
H26C H 1.0135 0.5052 0.3896 0.037 Uiso 1 1 calc R
C27 C 1.2290(2) 0.35270(19) 0.42815(16) 0.0236(6) Uani 1 1 d .
H27A H 1.2454 0.2972 0.4031 0.035 Uiso 1 1 calc R
H27B H 1.2239 0.3389 0.4810 0.035 Uiso 1 1 calc R
H27C H 1.2914 0.3964 0.4312 0.035 Uiso 1 1 calc R
C28 C 1.1034(2) 0.15591(17) 0.16261(15) 0.0171(5) Uani 1 1 d .
Cl1 Cl 0.78302(5) 0.16089(4) 0.16694(3) 0.01495(14) Uani 1 1 d .
Cl2 Cl 0.85359(5) 0.16151(4) 0.34580(3) 0.01590(15) Uani 1 1 d .
F1 F 1.14804(15) 0.23648(11) 0.15827(10) 0.0305(4) Uani 1 1 d .
F2 F 1.17866(13) 0.09417(10) 0.15303(9) 0.0254(4) Uani 1 1 d .
F3 F 1.00706(14) 0.14734(12) 0.10455(9) 0.0304(4) Uani 1 1 d .
N1 N 0.72470(16) 0.35284(13) 0.26149(11) 0.0105(4) Uani 1 1 d .
N2 N 0.89370(16) 0.39804(13) 0.25628(11) 0.0108(4) Uani 1 1 d .
O1 O 0.99497(13) 0.21876(11) 0.25771(10) 0.0131(4) Uani 1 1 d .
O2 O 1.18384(15) 0.15490(12) 0.31407(11) 0.0198(4) Uani 1 1 d .
O3 O 1.02067(14) 0.05351(11) 0.25409(10) 0.0178(4) Uani 1 1 d .
S3 S 1.07595(5) 0.13916(4) 0.25802(4) 0.01229(14) Uani 1 1 d .

loop_
_atom_site_aniso_label
_atom_site_aniso_U_11
_atom_site_aniso_U_22
_atom_site_aniso_U_33
_atom_site_aniso_U_23
_atom_site_aniso_U_13
_atom_site_aniso_U_12
B1 0.0095(11) 0.0138(14) 0.0107(13) -0.0004(10) 0.0020(10) -0.0005(10)
C1 0.0101(10) 0.0105(12) 0.0085(11) 0.0008(9) 0.0022(8) 0.0004(9)
C2 0.0188(11) 0.0106(13) 0.0160(12) -0.0018(10) 0.0068(10) 0.0030(10)
C3 0.0171(11) 0.0104(13) 0.0163(12) 0.0003(9) 0.0050(10) 0.0015(10)
C4 0.0094(10) 0.0112(12) 0.0158(12) -0.0003(9) 0.0039(9) 0.0011(9)
C5 0.0098(10) 0.0160(13) 0.0138(12) 0.0013(10) 0.0019(9) 0.0015(9)
C6 0.0160(11) 0.0219(15) 0.0129(12) -0.0036(10) 0.0060(10) -0.0054(10)
C7 0.0331(15) 0.0277(17) 0.0216(15) -0.0058(12) 0.0067(12) 0.0038(13)
C8 0.0194(12) 0.0295(16) 0.0138(13) -0.0018(11) 0.0031(10) -0.0016(11)
C9 0.0155(11) 0.0294(16) 0.0182(13) 0.0032(11) 0.0078(10) -0.0030(11)
C10 0.0139(11) 0.0302(16) 0.0268(15) -0.0004(12) 0.0072(11) -0.0093(11)
C11 0.0139(11) 0.0265(16) 0.0189(13) -0.0033(11) 0.0018(10) -0.0039(11)
C12 0.0105(10) 0.0156(13) 0.0145(12) -0.0011(10) 0.0027(9) 0.0035(9)
C13 0.0160(11) 0.0190(14) 0.0143(12) 0.0001(10) 0.0030(10) 0.0015(10)
C14 0.0189(12) 0.0308(17) 0.0147(13) -0.0041(11) 0.0003(10) 0.0034(11)
C15 0.0336(15) 0.0261(16) 0.0195(14) 0.0017(12) 0.0022(12) 0.0105(13)
C16 0.0131(10) 0.0055(12) 0.0182(12) -0.0002(9) 0.0068(9) -0.0027(9)
C17 0.0175(11) 0.0071(12) 0.0179(12) 0.0017(9) 0.0066(10) -0.0013(9)
C18 0.0166(11) 0.0207(14) 0.0150(12) 0.0043(10) 0.0044(10) -0.0016(10)
C19 0.0286(14) 0.0200(15) 0.0221(15) -0.0040(11) -0.0016(12) -0.0007(12)
C20 0.0299(14) 0.0257(16) 0.0181(14) 0.0044(11) 0.0060(11) 0.0079(12)
C21 0.0246(13) 0.0149(14) 0.0185(13) 0.0011(10) 0.0116(11) -0.0031(11)
C22 0.0177(12) 0.0165(14) 0.0271(14) -0.0029(11) 0.0124(11) -0.0067(10)
C23 0.0130(11) 0.0137(13) 0.0240(14) -0.0030(10) 0.0049(10) -0.0034(10)
C24 0.0149(10) 0.0073(12) 0.0170(12) -0.0009(9) 0.0062(9) -0.0025(9)
C25 0.0153(11) 0.0161(14) 0.0171(13) 0.0002(10) 0.0039(10) -0.0026(10)
C26 0.0284(14) 0.0268(16) 0.0188(14) -0.0029(11) 0.0059(11) 0.0026(12)
C27 0.0215(13) 0.0269(16) 0.0189(14) 0.0010(11) -0.0005(11) 0.0025(11)
C28 0.0185(11) 0.0154(14) 0.0192(13) 0.0000(10) 0.0081(10) 0.0038(10)
Cl1 0.0154(3) 0.0112(3) 0.0160(3) -0.0023(2) 0.0005(2) 0.0007(2)
Cl2 0.0201(3) 0.0135(3) 0.0158(3) 0.0052(2) 0.0079(2) 0.0021(2)
F1 0.0476(10) 0.0160(9) 0.0385(10) 0.0046(7) 0.0294(8) -0.0020(8)
F2 0.0297(8) 0.0213(9) 0.0302(9) 0.0013(7) 0.0168(7) 0.0126(7)
F3 0.0247(8) 0.0488(12) 0.0168(8) 0.0009(7) 0.0040(7) 0.0069(8)
N1 0.0105(9) 0.0096(10) 0.0114(10) 0.0012(8) 0.0030(8) 0.0006(8)
N2 0.0109(9) 0.0091(10) 0.0134(10) -0.0002(8) 0.0049(8) 0.0007(8)
O1 0.0112(7) 0.0090(9) 0.0203(9) -0.0010(7) 0.0061(7) 0.0005(6)
O2 0.0144(8) 0.0198(10) 0.0233(10) -0.0007(8) 0.0021(7) 0.0025(7)
O3 0.0169(8) 0.0093(9) 0.0276(10) 0.0023(7) 0.0067(7) 0.0002(7)
S3 0.0111(3) 0.0100(3) 0.0161(3) 0.0009(2) 0.0044(2) 0.0010(2)

loop_
_atom_type_symbol
_atom_type_description
_atom_type_scat_dispersion_real
_atom_type_scat_dispersion_imag
_atom_type_scat_source
C C 0.0033 0.0016 'International Tables Vol C Tables 4.2.6.8 and 6.1.1.4'
H H 0.0000 0.0000 'International Tables Vol C Tables 4.2.6.8 and 6.1.1.4'
B B 0.0013 0.0007 'International Tables Vol C Tables 4.2.6.8 and 6.1.1.4'
N N 0.0061 0.0033 'International Tables Vol C Tables 4.2.6.8 and 6.1.1.4'
O O 0.0106 0.0060 'International Tables Vol C Tables 4.2.6.8 and 6.1.1.4'
F F 0.0171 0.0103 'International Tables Vol C Tables 4.2.6.8 and 6.1.1.4'
S S 0.1246 0.1234 'International Tables Vol C Tables 4.2.6.8 and 6.1.1.4'
Cl Cl 0.1484 0.1585 'International Tables Vol C Tables 4.2.6.8 and 6.1.1.4'

loop_
_geom_angle_atom_site_label_1
_geom_angle_atom_site_label_2
_geom_angle_atom_site_label_3
_geom_angle
O1 B1 C1 107.03(19)
O1 B1 Cl2 109.32(16)
C1 B1 Cl2 109.43(17)
O1 B1 Cl1 109.40(17)
C1 B1 Cl1 110.38(16)
Cl2 B1 Cl1 111.18(14)
N2 C1 N1 105.39(19)
N2 C1 B1 128.2(2)
N1 C1 B1 126.3(2)
C3 C2 N1 106.8(2)
C3 C2 H2 126.6
N1 C2 H2 126.6
C2 C3 N2 107.2(2)
C2 C3 H3 126.4
N2 C3 H3 126.4
C5 C4 C12 123.3(2)
C5 C4 N1 118.8(2)
C12 C4 N1 117.8(2)
C4 C5 C9 117.2(2)
C4 C5 C6 122.5(2)
C9 C5 C6 120.1(2)
C8 C6 C5 113.1(2)
C8 C6 C7 109.8(2)
C5 C6 C7 109.4(2)
C8 C6 H6 108.1
C5 C6 H6 108.1
C7 C6 H6 108.1
C6 C7 H7A 109.5
C6 C7 H7B 109.5
H7A C7 H7B 109.5
C6 C7 H7C 109.5
H7A C7 H7C 109.5
H7B C7 H7C 109.5
C6 C8 H8A 109.5
C6 C8 H8B 109.5
H8A C8 H8B 109.5
C6 C8 H8C 109.5
H8A C8 H8C 109.5
H8B C8 H8C 109.5
C10 C9 C5 120.9(2)
C10 C9 H9 119.5
C5 C9 H9 119.5
C11 C10 C9 120.2(2)
C11 C10 H10 119.9
C9 C10 H10 119.9
C10 C11 C12 121.7(2)
C10 C11 H11 119.2
C12 C11 H11 119.2
C11 C12 C4 116.3(2)
C11 C12 C13 121.0(2)
C4 C12 C13 122.5(2)
C12 C13 C14 113.6(2)
C12 C13 C15 109.7(2)
C14 C13 C15 109.3(2)
C12 C13 H13 108.0
C14 C13 H13 108.0
C15 C13 H13 108.0
C13 C14 H14A 109.5
C13 C14 H14B 109.5
H14A C14 H14B 109.5
C13 C14 H14C 109.5
H14A C14 H14C 109.5
H14B C14 H14C 109.5
C13 C15 H15A 109.5
C13 C15 H15B 109.5
H15A C15 H15B 109.5
C13 C15 H15C 109.5
H15A C15 H15C 109.5
H15B C15 H15C 109.5
C17 C16 C24 123.6(2)
C17 C16 N2 116.3(2)
C24 C16 N2 119.9(2)
C21 C17 C16 117.0(2)
C21 C17 C18 120.4(2)
C16 C17 C18 122.6(2)
C20 C18 C17 110.6(2)
C20 C18 C19 110.6(2)
C17 C18 C19 112.2(2)
C20 C18 H18 107.8
C17 C18 H18 107.8
C19 C18 H18 107.8
C18 C19 H19A 109.5
C18 C19 H19B 109.5
H19A C19 H19B 109.5
C18 C19 H19C 109.5
H19A C19 H19C 109.5
H19B C19 H19C 109.5
C18 C20 H20A 109.5
C18 C20 H20B 109.5
H20A C20 H20B 109.5
C18 C20 H20C 109.5
H20A C20 H20C 109.5
H20B C20 H20C 109.5
C22 C21 C17 121.0(2)
C22 C21 H21 119.5
C17 C21 H21 119.5
C21 C22 C23 120.3(2)
C21 C22 H22 119.8
C23 C22 H22 119.8
C22 C23 C24 121.4(2)
C22 C23 H23 119.3
C24 C23 H23 119.3
C23 C24 C16 116.6(2)
C23 C24 C25 121.8(2)
C16 C24 C25 121.6(2)
C24 C25 C27 113.1(2)
C24 C25 C26 110.8(2)
C27 C25 C26 109.3(2)
C24 C25 H25 107.8
C27 C25 H25 107.8
C26 C25 H25 107.8
C25 C26 H26A 109.5
C25 C26 H26B 109.5
H26A C26 H26B 109.5
C25 C26 H26C 109.5
H26A C26 H26C 109.5
H26B C26 H26C 109.5
C25 C27 H27A 109.5
C25 C27 H27B 109.5
H27A C27 H27B 109.5
C25 C27 H27C 109.5
H27A C27 H27C 109.5
H27B C27 H27C 109.5
F1 C28 F3 108.7(2)
F1 C28 F2 108.4(2)
F3 C28 F2 108.1(2)
F1 C28 S3 110.86(18)
F3 C28 S3 111.55(18)
F2 C28 S3 109.09(17)
C1 N1 C2 110.48(19)
C1 N1 C4 127.2(2)
C2 N1 C4 122.24(19)
C1 N2 C3 110.2(2)
C1 N2 C16 128.57(19)
C3 N2 C16 119.64(19)
B1 O1 S3 129.27(16)
O2 S3 O3 120.20(11)
O2 S3 O1 109.37(10)
O3 S3 O1 113.67(10)
O2 S3 C28 105.45(12)
O3 S3 C28 105.97(11)
O1 S3 C28 99.68(10)

loop_
_geom_bond_atom_site_label_1
_geom_bond_atom_site_label_2
_geom_bond_distance
B1 O1 1.500(3)
B1 C1 1.616(4)
B1 Cl2 1.850(3)
B1 Cl1 1.855(3)
C1 N2 1.356(3)
C1 N1 1.359(3)
C2 C3 1.353(3)
C2 N1 1.379(3)
C2 H2 0.9500
C3 N2 1.382(3)
C3 H3 0.9500
C4 C5 1.394(3)
C4 C12 1.410(3)
C4 N1 1.457(3)
C5 C9 1.397(3)
C5 C6 1.525(3)
C6 C8 1.524(3)
C6 C7 1.538(4)
C6 H6 1.0000
C7 H7A 0.9800
C7 H7B 0.9800
C7 H7C 0.9800
C8 H8A 0.9800
C8 H8B 0.9800
C8 H8C 0.9800
C9 C10 1.384(4)
C9 H9 0.9500
C10 C11 1.383(4)
C10 H10 0.9500
C11 C12 1.393(3)
C11 H11 0.9500
C12 C13 1.521(3)
C13 C14 1.525(3)
C13 C15 1.538(4)
C13 H13 1.0000
C14 H14A 0.9800
C14 H14B 0.9800
C14 H14C 0.9800
C15 H15A 0.9800
C15 H15B 0.9800
C15 H15C 0.9800
C16 C17 1.397(3)
C16 C24 1.401(3)
C16 N2 1.463(3)
C17 C21 1.391(3)
C17 C18 1.529(3)
C18 C20 1.525(4)
C18 C19 1.535(4)
C18 H18 1.0000
C19 H19A 0.9800
C19 H19B 0.9800
C19 H19C 0.9800
C20 H20A 0.9800
C20 H20B 0.9800
C20 H20C 0.9800
C21 C22 1.383(3)
C21 H21 0.9500
C22 C23 1.384(4)
C22 H22 0.9500
C23 C24 1.388(3)
C23 H23 0.9500
C24 C25 1.522(3)
C25 C27 1.533(3)
C25 C26 1.546(4)
C25 H25 1.0000
C26 H26A 0.9800
C26 H26B 0.9800
C26 H26C 0.9800
C27 H27A 0.9800
C27 H27B 0.9800
C27 H27C 0.9800
C28 F1 1.319(3)
C28 F3 1.326(3)
C28 F2 1.328(3)
C28 S3 1.831(3)
O1 S3 1.5268(17)
O2 S3 1.4178(17)
O3 S3 1.4247(18)
